data_4086211
loop_
_publ_author_name
'Tanoue, Keita'
'Yamashita, Makoto'

_publ_section_title
;
 Synthesis of Pincer Iridium Complexes Bearing a Boron Atom
 andiPr-Substituted Phosphorus Atoms: Application to Catalytic Transfer
 Dehydrogenation of Alkanes
;
_journal_issue 16
_journal_name_full Organometallics
_journal_page_first 4011
_journal_paper_doi 10.1021/acs.organomet.5b00376
_journal_volume 34
_journal_year 2015
_chemical_formula_moiety 'C20 H43 B3 N2 P2'
_chemical_formula_sum 'C20 H43 B3 N2 P2'
_chemical_formula_weight 405.93
_chemical_name_systematic
;
 ?
;
_space_group_crystal_system monoclinic
_space_group_IT_number 14
_space_group_name_Hall '-P 2yn'
_space_group_name_H-M_alt 'P 1 21/n 1'
_symmetry_space_group_name_Hall '-P 2yn'
_symmetry_space_group_name_H-M 'P 1 21/n 1'
_atom_sites_solution_hydrogens mixed
_audit_creation_method SHELXL-2013
_cell_angle_alpha 90
_cell_angle_beta 108.481(5)
_cell_angle_gamma 90
_cell_formula_units_Z 4
_cell_length_a 13.432(5)
_cell_length_b 11.376(4)
_cell_length_c 16.950(7)
_cell_measurement_reflns_used 6118
_cell_measurement_temperature 93.1500
_cell_measurement_theta_max 30.9798
_cell_measurement_theta_min 2.4663
_cell_volume 2456.4(16)
_computing_cell_refinement 'RIGAKU CrystalClear'
_computing_data_collection 'RIGAKU CrystalClear'
_computing_data_reduction 'RIGAKU CrystalClear'
_computing_molecular_graphics 'Yadokari-XG 2009(Wakita Nemoto et al.)'
_computing_publication_material 'Yadokari-XG 2009(Wakita,Nemoto et al.)'
_computing_structure_refinement 'SHELXL-2014 (Sheldrick, 2014)'
_computing_structure_solution SIR-2014
_diffrn_ambient_temperature 93(2)
_diffrn_detector_area_resol_mean 28.5714
_diffrn_measured_fraction_theta_full 0.989
_diffrn_measured_fraction_theta_max 0.985
_diffrn_measurement_device_type 'Rigaku VariMax Saturn'
_diffrn_measurement_method 'omega scans'
_diffrn_radiation_monochromator Confocal
_diffrn_radiation_source 'rotating-anode X-ray tube'
_diffrn_radiation_type MoK\a
_diffrn_radiation_wavelength 0.71075
_diffrn_reflns_av_R_equivalents 0.0699
_diffrn_reflns_av_unetI/netI 0.0673
_diffrn_reflns_laue_measured_fraction_full 0.989
_diffrn_reflns_laue_measured_fraction_max 0.985
_diffrn_reflns_limit_h_max 16
_diffrn_reflns_limit_h_min -16
_diffrn_reflns_limit_k_max 12
_diffrn_reflns_limit_k_min -14
_diffrn_reflns_limit_l_max 19
_diffrn_reflns_limit_l_min -20
_diffrn_reflns_number 17685
_diffrn_reflns_point_group_measured_fraction_full 0.989
_diffrn_reflns_point_group_measured_fraction_max 0.985
_diffrn_reflns_theta_full 25.242
_diffrn_reflns_theta_max 25.998
_diffrn_reflns_theta_min 3.101
_exptl_absorpt_coefficient_mu 0.185
_exptl_absorpt_correction_T_max 1.0000
_exptl_absorpt_correction_T_min 0.8787
_exptl_absorpt_correction_type multi-scan
_exptl_absorpt_process_details 'Jacobson, R. (1998) Private communication'
_exptl_crystal_colour Colorless
_exptl_crystal_density_diffrn 1.098
_exptl_crystal_description Platelet
_exptl_crystal_F_000 888
_exptl_crystal_size_max 0.210
_exptl_crystal_size_mid 0.110
_exptl_crystal_size_min 0.080
_refine_diff_density_max 0.296
_refine_diff_density_min -0.430
_refine_diff_density_rms 0.067
_refine_ls_extinction_method none
_refine_ls_goodness_of_fit_ref 1.202
_refine_ls_hydrogen_treatment mixed
_refine_ls_matrix_type full
_refine_ls_number_parameters 280
_refine_ls_number_reflns 4753
_refine_ls_number_restraints 0
_refine_ls_restrained_S_all 1.202
_refine_ls_R_factor_all 0.0934
_refine_ls_R_factor_gt 0.0750
_refine_ls_shift/su_max 0.001
_refine_ls_shift/su_mean 0.000
_refine_ls_structure_factor_coef Fsqd
_refine_ls_weighting_details 'w=1/[\s^2^(Fo^2^)+(0.0375P)^2^+1.7970P] where P=(Fo^2^+2Fc^2^)/3'
_refine_ls_weighting_scheme calc
_refine_ls_wR_factor_gt 0.1366
_refine_ls_wR_factor_ref 0.1463
_reflns_Friedel_coverage 0.000
_reflns_number_gt 3950
_reflns_number_total 4753
_reflns_threshold_expression 'I > 2\s(I)'
_cod_data_source_file om5b00376_si_002.cif
_cod_data_source_block 6
_cod_depositor_comments
;
The following automatic conversions were performed:

'_exptl_absorpt_correction_type' value 'Multi-scan' changed to
'multi-scan' according to
/usr/data/users/saulius/crontab/automatic-downloads/rss-feeds/ACS/lib/dictionaries/cif_core.dic
dictionary named 'cif_core.dic' version 2.4.2 from 2011-04-26.

Automatic conversion script
Id: cif_fix_values 3271 2015-04-21 07:52:19Z andrius 

 Adding full bibliography for 4086208--4086211.cif.
;
_cod_original_cell_volume 2456.6(16)
_cod_database_code 4086211
_shelx_space_group_comment
;
The symmetry employed for this shelxl refinement is uniquely defined
by the following loop, which should always be used as a source of
symmetry information in preference to the above space-group names.
They are only intended as comments.
;
_shelx_estimated_absorpt_t_min 0.962
_shelx_estimated_absorpt_t_max 0.985
_shelxl_version_number 2013-4

loop_
_space_group_symop_operation_xyz
'x, y, z'
'-x+1/2, y+1/2, -z+1/2'
'-x, -y, -z'
'x-1/2, -y-1/2, z-1/2'

loop_
_atom_site_label
_atom_site_type_symbol
_atom_site_fract_x
_atom_site_fract_y
_atom_site_fract_z
_atom_site_U_iso_or_equiv
_atom_site_adp_type
_atom_site_occupancy
_atom_site_site_symmetry_order
_atom_site_calc_flag
_atom_site_refinement_flags_posn
_atom_site_refinement_flags_adp
P1 P 0.71152(6) 0.52369(7) 0.43183(5) 0.0201(2) Uani 1 1 d . .
P2 P 0.86799(6) 0.02139(7) 0.61240(5) 0.0209(2) Uani 1 1 d . .
N2 N 0.94513(19) 0.2500(2) 0.59411(15) 0.0214(6) Uani 1 1 d . .
C1 C 0.9335(2) 0.4419(3) 0.62858(19) 0.0224(7) Uani 1 1 d . .
C19 C 0.6582(2) -0.0194(3) 0.5235(2) 0.0290(7) Uani 1 1 d . .
H5 H 0.6003 -0.0060 0.4720 0.044 Uiso 1 1 calc R U
H6 H 0.6371 0.0060 0.5712 0.044 Uiso 1 1 calc R U
H7 H 0.6757 -0.1033 0.5289 0.044 Uiso 1 1 calc R U
N1 N 0.89817(18) 0.4346(2) 0.54141(15) 0.0215(6) Uani 1 1 d . .
C7 C 0.8550(2) 0.5338(3) 0.48621(19) 0.0231(7) Uani 1 1 d . .
H8 H 0.8917 0.5391 0.4441 0.028 Uiso 1 1 calc R U
H9 H 0.8696 0.6072 0.5193 0.028 Uiso 1 1 calc R U
C6 C 0.9625(2) 0.3284(3) 0.66080(18) 0.0207(6) Uani 1 1 d . .
C16 C 0.7547(2) 0.0514(3) 0.52124(18) 0.0237(7) Uani 1 1 d . .
H10 H 0.7376 0.1370 0.5206 0.028 Uiso 1 1 calc R U
C2 C 0.9462(2) 0.5376(3) 0.6818(2) 0.0267(7) Uani 1 1 d . .
H1 H 0.9286 0.6148 0.6605 0.032 Uiso 1 1 calc R U
C10 C 0.8349(2) 0.0568(3) 0.70730(19) 0.0244(7) Uani 1 1 d . .
H11 H 0.9025 0.0776 0.7508 0.029 Uiso 1 1 calc R U
C20 C 0.7810(3) 0.0217(3) 0.44133(19) 0.0293(7) Uani 1 1 d . .
H12 H 0.7963 -0.0624 0.4405 0.044 Uiso 1 1 calc R U
H13 H 0.8424 0.0671 0.4400 0.044 Uiso 1 1 calc R U
H14 H 0.7210 0.0416 0.3926 0.044 Uiso 1 1 calc R U
C3 C 0.9855(2) 0.5177(3) 0.7671(2) 0.0297(8) Uani 1 1 d . .
H2 H 0.9939 0.5820 0.8044 0.036 Uiso 1 1 calc R U
C8 C 0.9707(2) 0.1250(3) 0.60563(19) 0.0240(7) Uani 1 1 d . .
H15 H 1.0310 0.1167 0.6572 0.029 Uiso 1 1 calc R U
H16 H 0.9949 0.0994 0.5589 0.029 Uiso 1 1 calc R U
C13 C 0.7623(3) 0.1638(3) 0.6988(2) 0.0290(8) Uani 1 1 d . .
H17 H 0.6929 0.1454 0.6598 0.044 Uiso 1 1 calc R U
H18 H 0.7921 0.2311 0.6778 0.044 Uiso 1 1 calc R U
H19 H 0.7558 0.1833 0.7532 0.044 Uiso 1 1 calc R U
C15 C 0.6963(3) 0.5521(3) 0.32179(19) 0.0267(7) Uani 1 1 d . .
H20 H 0.6194 0.5501 0.2908 0.032 Uiso 1 1 calc R U
C12 C 0.5423(2) 0.6766(3) 0.4131(2) 0.0297(8) Uani 1 1 d . .
H21 H 0.4976 0.6091 0.4146 0.045 Uiso 1 1 calc R U
H22 H 0.5412 0.6902 0.3557 0.045 Uiso 1 1 calc R U
H23 H 0.5159 0.7466 0.4337 0.045 Uiso 1 1 calc R U
C5 C 1.0029(2) 0.3089(3) 0.74613(19) 0.0260(7) Uani 1 1 d . .
H3 H 1.0231 0.2324 0.7678 0.031 Uiso 1 1 calc R U
C11 C 0.6604(2) 0.6332(3) 0.55921(19) 0.0281(7) Uani 1 1 d . .
H24 H 0.6363 0.7047 0.5799 0.042 Uiso 1 1 calc R U
H25 H 0.7328 0.6161 0.5931 0.042 Uiso 1 1 calc R U
H26 H 0.6150 0.5673 0.5626 0.042 Uiso 1 1 calc R U
C9 C 0.6556(2) 0.6514(3) 0.46831(18) 0.0228(7) Uani 1 1 d . .
H27 H 0.6995 0.7215 0.4660 0.027 Uiso 1 1 calc R U
C17 C 0.7366(3) 0.6727(3) 0.3057(2) 0.0349(8) Uani 1 1 d . .
H28 H 0.8121 0.6782 0.3352 0.052 Uiso 1 1 calc R U
H29 H 0.6997 0.7344 0.3257 0.052 Uiso 1 1 calc R U
H30 H 0.7239 0.6828 0.2459 0.052 Uiso 1 1 calc R U
C4 C 1.0127(2) 0.4054(3) 0.7986(2) 0.0291(8) Uani 1 1 d . .
H4 H 1.0385 0.3942 0.8571 0.035 Uiso 1 1 calc R U
C18 C 0.7471(3) 0.4530(3) 0.2865(2) 0.0371(9) Uani 1 1 d . .
H31 H 0.7270 0.4608 0.2259 0.056 Uiso 1 1 calc R U
H32 H 0.7232 0.3769 0.3006 0.056 Uiso 1 1 calc R U
H33 H 0.8237 0.4581 0.3104 0.056 Uiso 1 1 calc R U
B3 B 0.9053(3) 0.3153(3) 0.5181(2) 0.0220(7) Uani 1 1 d . .
H40 H 0.886(2) 0.282(2) 0.4535(17) 0.020(8) Uiso 1 1 d . .
C14 C 0.7921(3) -0.0520(3) 0.7397(2) 0.0309(8) Uani 1 1 d . .
H34 H 0.7816 -0.0334 0.7930 0.046 Uiso 1 1 calc R U
H35 H 0.8424 -0.1168 0.7475 0.046 Uiso 1 1 calc R U
H36 H 0.7250 -0.0753 0.6993 0.046 Uiso 1 1 calc R U
B2 B 0.9243(3) -0.1335(3) 0.6135(3) 0.0288(9) Uani 1 1 d . .
H43 H 0.860(3) -0.193(3) 0.604(2) 0.055(12) Uiso 1 1 d . .
H41 H 0.990(3) -0.141(3) 0.676(2) 0.037(9) Uiso 1 1 d . .
B1 B 0.6474(3) 0.3776(3) 0.4469(3) 0.0271(8) Uani 1 1 d . .
H39 H 0.664(2) 0.366(3) 0.515(2) 0.033(9) Uiso 1 1 d . .
H38 H 0.681(3) 0.305(3) 0.4163(19) 0.037(9) Uiso 1 1 d . .
H37 H 0.561(3) 0.395(3) 0.412(2) 0.042(10) Uiso 1 1 d . .
H42 H 0.960(3) -0.138(3) 0.562(2) 0.047(10) Uiso 1 1 d . .

loop_
_atom_site_aniso_label
_atom_site_aniso_U_11
_atom_site_aniso_U_22
_atom_site_aniso_U_33
_atom_site_aniso_U_23
_atom_site_aniso_U_13
_atom_site_aniso_U_12
P1 0.0180(4) 0.0188(4) 0.0225(4) 0.0018(3) 0.0049(3) 0.0000(3)
P2 0.0215(4) 0.0181(4) 0.0215(4) 0.0002(3) 0.0047(3) 0.0011(3)
N2 0.0208(13) 0.0169(13) 0.0245(14) -0.0014(11) 0.0042(11) 0.0022(10)
C1 0.0175(15) 0.0242(16) 0.0239(16) -0.0023(13) 0.0041(13) -0.0026(12)
C19 0.0269(17) 0.0289(18) 0.0272(18) 0.0027(14) 0.0028(14) -0.0020(14)
N1 0.0171(13) 0.0217(13) 0.0240(14) 0.0015(11) 0.0042(11) -0.0004(10)
C7 0.0191(15) 0.0210(16) 0.0273(17) 0.0031(13) 0.0046(13) -0.0008(12)
C6 0.0158(14) 0.0196(15) 0.0244(16) -0.0046(13) 0.0032(12) -0.0026(12)
C16 0.0239(16) 0.0253(17) 0.0208(16) 0.0000(13) 0.0055(13) 0.0032(13)
C2 0.0189(16) 0.0249(17) 0.0337(19) -0.0017(14) 0.0048(14) -0.0003(13)
C10 0.0290(17) 0.0214(16) 0.0226(16) -0.0005(13) 0.0079(14) -0.0004(13)
C20 0.0287(18) 0.0322(18) 0.0234(17) 0.0005(14) 0.0030(14) 0.0025(15)
C3 0.0290(18) 0.0274(17) 0.0317(19) -0.0112(15) 0.0082(15) -0.0023(14)
C8 0.0231(16) 0.0212(16) 0.0253(17) -0.0014(13) 0.0041(13) 0.0015(13)
C13 0.0347(19) 0.0240(17) 0.0314(18) -0.0030(14) 0.0147(16) 0.0001(14)
C15 0.0261(17) 0.0281(18) 0.0247(17) 0.0018(14) 0.0062(14) 0.0011(14)
C12 0.0236(17) 0.0261(18) 0.038(2) 0.0022(15) 0.0081(15) 0.0037(14)
C5 0.0200(16) 0.0238(17) 0.0291(17) -0.0022(14) 0.0004(13) -0.0024(13)
C11 0.0276(18) 0.0276(18) 0.0302(18) -0.0007(14) 0.0106(15) -0.0013(14)
C9 0.0188(15) 0.0204(16) 0.0276(17) 0.0008(13) 0.0049(13) -0.0018(12)
C17 0.039(2) 0.033(2) 0.035(2) 0.0104(16) 0.0146(17) -0.0005(16)
C4 0.0258(17) 0.0334(19) 0.0251(17) -0.0063(15) 0.0038(14) -0.0023(14)
C18 0.045(2) 0.041(2) 0.0301(19) -0.0031(16) 0.0191(17) 0.0017(17)
B3 0.0172(17) 0.0247(19) 0.0241(19) -0.0007(15) 0.0066(15) -0.0001(14)
C14 0.039(2) 0.0272(18) 0.0275(18) 0.0030(14) 0.0112(16) 0.0014(15)
B2 0.027(2) 0.026(2) 0.030(2) -0.0005(17) 0.0050(17) 0.0063(16)
B1 0.0241(19) 0.0201(19) 0.037(2) 0.0046(17) 0.0093(17) -0.0027(15)

loop_
_atom_type_symbol
_atom_type_description
_atom_type_scat_dispersion_real
_atom_type_scat_dispersion_imag
_atom_type_scat_source
C C 0.0033 0.0016 'International Tables Vol C Tables 4.2.6.8 and 6.1.1.4'
H H 0.0000 0.0000 'International Tables Vol C Tables 4.2.6.8 and 6.1.1.4'
B B 0.0013 0.0007 'International Tables Vol C Tables 4.2.6.8 and 6.1.1.4'
N N 0.0061 0.0033 'International Tables Vol C Tables 4.2.6.8 and 6.1.1.4'
P P 0.1023 0.0942 'International Tables Vol C Tables 4.2.6.8 and 6.1.1.4'

loop_
_geom_angle_atom_site_label_1
_geom_angle_atom_site_label_2
_geom_angle_atom_site_label_3
_geom_angle
C9 P1 C15 106.10(14)
C9 P1 C7 104.80(14)
C15 P1 C7 104.85(14)
C9 P1 B1 113.06(16)
C15 P1 B1 112.07(16)
C7 P1 B1 115.14(15)
C16 P2 C10 109.32(14)
C16 P2 C8 105.49(14)
C10 P2 C8 107.85(14)
C16 P2 B2 113.63(16)
C10 P2 B2 113.35(16)
C8 P2 B2 106.71(16)
C6 N2 B3 108.3(2)
C6 N2 C8 122.7(2)
B3 N2 C8 128.9(3)
C2 C1 N1 131.4(3)
C2 C1 C6 120.3(3)
N1 C1 C6 108.3(3)
C16 C19 H5 109.5
C16 C19 H6 109.5
H5 C19 H6 109.5
C16 C19 H7 109.5
H5 C19 H7 109.5
H6 C19 H7 109.5
C1 N1 B3 108.6(3)
C1 N1 C7 124.1(2)
B3 N1 C7 127.2(3)
N1 C7 P1 114.1(2)
N1 C7 H8 108.7
P1 C7 H8 108.7
N1 C7 H9 108.7
P1 C7 H9 108.7
H8 C7 H9 107.6
C5 C6 N2 130.4(3)
C5 C6 C1 121.2(3)
N2 C6 C1 108.4(3)
C19 C16 C20 109.7(3)
C19 C16 P2 111.4(2)
C20 C16 P2 110.0(2)
C19 C16 H10 108.6
C20 C16 H10 108.6
P2 C16 H10 108.6
C1 C2 C3 118.4(3)
C1 C2 H1 120.8
C3 C2 H1 120.8
C14 C10 C13 112.0(3)
C14 C10 P2 110.9(2)
C13 C10 P2 114.3(2)
C14 C10 H11 106.4
C13 C10 H11 106.4
P2 C10 H11 106.4
C16 C20 H12 109.5
C16 C20 H13 109.5
H12 C20 H13 109.5
C16 C20 H14 109.5
H12 C20 H14 109.5
H13 C20 H14 109.5
C4 C3 C2 121.1(3)
C4 C3 H2 119.4
C2 C3 H2 119.4
N2 C8 P2 118.8(2)
N2 C8 H15 107.6
P2 C8 H15 107.6
N2 C8 H16 107.6
P2 C8 H16 107.6
H15 C8 H16 107.1
C10 C13 H17 109.5
C10 C13 H18 109.5
H17 C13 H18 109.5
C10 C13 H19 109.5
H17 C13 H19 109.5
H18 C13 H19 109.5
C17 C15 C18 111.3(3)
C17 C15 P1 114.0(2)
C18 C15 P1 110.2(2)
C17 C15 H20 107.0
C18 C15 H20 107.0
P1 C15 H20 107.0
C9 C12 H21 109.5
C9 C12 H22 109.5
H21 C12 H22 109.5
C9 C12 H23 109.5
H21 C12 H23 109.5
H22 C12 H23 109.5
C6 C5 C4 117.7(3)
C6 C5 H3 121.1
C4 C5 H3 121.1
C9 C11 H24 109.5
C9 C11 H25 109.5
H24 C11 H25 109.5
C9 C11 H26 109.5
H24 C11 H26 109.5
H25 C11 H26 109.5
C11 C9 C12 110.7(2)
C11 C9 P1 109.9(2)
C12 C9 P1 112.0(2)
C11 C9 H27 108.0
C12 C9 H27 108.0
P1 C9 H27 108.0
C15 C17 H28 109.5
C15 C17 H29 109.5
H28 C17 H29 109.5
C15 C17 H30 109.5
H28 C17 H30 109.5
H29 C17 H30 109.5
C3 C4 C5 121.3(3)
C3 C4 H4 119.3
C5 C4 H4 119.3
C15 C18 H31 109.5
C15 C18 H32 109.5
H31 C18 H32 109.5
C15 C18 H33 109.5
H31 C18 H33 109.5
H32 C18 H33 109.5
N1 B3 N2 106.4(3)
N1 B3 H40 125.8(15)
N2 B3 H40 127.7(15)
C10 C14 H34 109.5
C10 C14 H35 109.5
H34 C14 H35 109.5
C10 C14 H36 109.5
H34 C14 H36 109.5
H35 C14 H36 109.5
P2 B2 H43 107(2)
P2 B2 H41 105.2(16)
H43 B2 H41 115(3)
P2 B2 H42 107.2(18)
H43 B2 H42 112(3)
H41 B2 H42 109(2)
P1 B1 H39 107.0(17)
P1 B1 H38 107.9(16)
H39 B1 H38 114(2)
P1 B1 H37 101.7(17)
H39 B1 H37 113(2)
H38 B1 H37 112(2)

loop_
_geom_bond_atom_site_label_1
_geom_bond_atom_site_label_2
_geom_bond_distance
P1 C9 1.831(3)
P1 C15 1.840(3)
P1 C7 1.858(3)
P1 B1 1.925(4)
P2 C16 1.825(3)
P2 C10 1.844(3)
P2 C8 1.846(3)
P2 B2 1.915(4)
N2 C6 1.400(4)
N2 B3 1.436(4)
N2 C8 1.461(4)
C1 C2 1.391(4)
C1 N1 1.404(4)
C1 C6 1.408(4)
C19 C16 1.537(4)
C19 H5 0.9800
C19 H6 0.9800
C19 H7 0.9800
N1 B3 1.425(4)
N1 C7 1.464(4)
C7 H8 0.9900
C7 H9 0.9900
C6 C5 1.392(4)
C16 C20 1.542(4)
C16 H10 1.0000
C2 C3 1.391(4)
C2 H1 0.9500
C10 C14 1.538(4)
C10 C13 1.538(4)
C10 H11 1.0000
C20 H12 0.9800
C20 H13 0.9800
C20 H14 0.9800
C3 C4 1.388(5)
C3 H2 0.9500
C8 H15 0.9900
C8 H16 0.9900
C13 H17 0.9800
C13 H18 0.9800
C13 H19 0.9800
C15 C17 1.531(4)
C15 C18 1.534(4)
C15 H20 1.0000
C12 C9 1.541(4)
C12 H21 0.9800
C12 H22 0.9800
C12 H23 0.9800
C5 C4 1.393(4)
C5 H3 0.9500
C11 C9 1.536(4)
C11 H24 0.9800
C11 H25 0.9800
C11 H26 0.9800
C9 H27 1.0000
C17 H28 0.9800
C17 H29 0.9800
C17 H30 0.9800
C4 H4 0.9500
C18 H31 0.9800
C18 H32 0.9800
C18 H33 0.9800
B3 H40 1.11(3)
C14 H34 0.9800
C14 H35 0.9800
C14 H36 0.9800
B2 H43 1.07(4)
B2 H41 1.15(3)
B2 H42 1.13(3)
B1 H39 1.12(3)
B1 H38 1.14(3)
B1 H37 1.14(3)

loop_
_geom_torsion_atom_site_label_1
_geom_torsion_atom_site_label_2
_geom_torsion_atom_site_label_3
_geom_torsion_atom_site_label_4
_geom_torsion
C2 C1 N1 B3 177.0(3)
C6 C1 N1 B3 -0.3(3)
C2 C1 N1 C7 -6.8(5)
C6 C1 N1 C7 175.9(2)
C1 N1 C7 P1 -109.2(3)
B3 N1 C7 P1 66.3(3)
C9 P1 C7 N1 118.0(2)
C15 P1 C7 N1 -130.5(2)
B1 P1 C7 N1 -6.9(3)
B3 N2 C6 C5 -178.1(3)
C8 N2 C6 C5 -1.0(5)
B3 N2 C6 C1 0.6(3)
C8 N2 C6 C1 177.7(3)
C2 C1 C6 C5 1.0(4)
N1 C1 C6 C5 178.6(3)
C2 C1 C6 N2 -177.9(3)
N1 C1 C6 N2 -0.2(3)
C10 P2 C16 C19 -57.9(3)
C8 P2 C16 C19 -173.7(2)
B2 P2 C16 C19 69.8(3)
C10 P2 C16 C20 -179.7(2)
C8 P2 C16 C20 64.5(2)
B2 P2 C16 C20 -52.0(3)
N1 C1 C2 C3 -178.7(3)
C6 C1 C2 C3 -1.7(4)
C16 P2 C10 C14 91.9(2)
C8 P2 C10 C14 -153.9(2)
B2 P2 C10 C14 -36.0(3)
C16 P2 C10 C13 -35.8(3)
C8 P2 C10 C13 78.4(3)
B2 P2 C10 C13 -163.7(2)
C1 C2 C3 C4 0.8(5)
C6 N2 C8 P2 92.6(3)
B3 N2 C8 P2 -90.9(3)
C16 P2 C8 N2 51.9(3)
C10 P2 C8 N2 -64.8(3)
B2 P2 C8 N2 173.1(2)
C9 P1 C15 C17 50.5(3)
C7 P1 C15 C17 -60.0(3)
B1 P1 C15 C17 174.4(2)
C9 P1 C15 C18 176.5(2)
C7 P1 C15 C18 66.0(3)
B1 P1 C15 C18 -59.6(3)
N2 C6 C5 C4 179.1(3)
C1 C6 C5 C4 0.6(4)
C15 P1 C9 C11 177.5(2)
C7 P1 C9 C11 -71.9(2)
B1 P1 C9 C11 54.3(3)
C15 P1 C9 C12 54.0(2)
C7 P1 C9 C12 164.6(2)
B1 P1 C9 C12 -69.2(3)
C2 C3 C4 C5 0.8(5)
C6 C5 C4 C3 -1.4(5)
C1 N1 B3 N2 0.6(3)
C7 N1 B3 N2 -175.4(2)
C6 N2 B3 N1 -0.7(3)
C8 N2 B3 N1 -177.6(3)
